data_1576497
loop_
_publ_author_name
'Yuwen, Liyan'
'Tang, Jiazhong'
'Qi, Yayu'
'Zou, Tianyi'
'Zhang, Shaotong'
'Zhang, Ya-Qian'
'Zhang, Qing-Wei'

_publ_section_title
;
 Diastereoselective synthesis of cyclopropyl sulfoxides <i>via</i>
 hydrosulfenation.
;
_journal_issue 6
_journal_name_full 'Chemical science'
_journal_page_first 3171
_journal_page_last 3177
_journal_paper_doi 10.1039/d5sc08731g
_journal_volume 17
_journal_year 2026
_chemical_absolute_configuration rmad
_chemical_formula_moiety 'C19 H25 F O3 S'
_chemical_formula_sum 'C19 H25 F O3 S'
_chemical_formula_weight 352.45
_space_group_crystal_system orthorhombic
_space_group_IT_number 19
_space_group_name_Hall 'P 2ac 2ab'
_space_group_name_H-M_alt 'P 21 21 21'
_atom_sites_solution_hydrogens geom
_atom_sites_solution_primary dual
_audit_creation_date 2025-05-07
_audit_creation_method
;
Olex2 1.5
(compiled 2025.04.05 svn.rf049d14d for OlexSys, GUI svn.r7224)
;
_audit_update_record
;
2025-05-11 deposited with the CCDC.	2025-12-12 downloaded from the CCDC.
;
_cell_angle_alpha 90
_cell_angle_beta 90
_cell_angle_gamma 90
_cell_formula_units_Z 4
_cell_length_a 6.99140(10)
_cell_length_b 8.3848(2)
_cell_length_c 30.4141(6)
_cell_measurement_reflns_used 9923
_cell_measurement_temperature 170.00
_cell_measurement_theta_max 54.902
_cell_measurement_theta_min 4.761
_cell_volume 1782.92(6)
_computing_cell_refinement 'SAINT V8.40B (?, 2016)'
_computing_data_reduction 'SAINT V8.40B (?, 2016)'
_computing_molecular_graphics 'Olex2 1.5 (Dolomanov et al., 2009)'
_computing_publication_material 'Olex2 1.5 (Dolomanov et al., 2009)'
_computing_structure_refinement 'SHELXL 2018/3 (Sheldrick, 2015)'
_computing_structure_solution 'SHELXT 2018/2 (Sheldrick, 2018)'
_diffrn_ambient_temperature 170.00
_diffrn_measured_fraction_theta_full 0.996
_diffrn_measured_fraction_theta_max 0.996
_diffrn_measurement_device_type 'Bruker D8 Venture'
_diffrn_measurement_method '\f and \w scans'
_diffrn_radiation_type GaK\a
_diffrn_radiation_wavelength 1.34139
_diffrn_reflns_av_R_equivalents 0.0728
_diffrn_reflns_av_unetI/netI 0.0477
_diffrn_reflns_Laue_measured_fraction_full 0.996
_diffrn_reflns_Laue_measured_fraction_max 0.996
_diffrn_reflns_limit_h_max 8
_diffrn_reflns_limit_h_min -5
_diffrn_reflns_limit_k_max 9
_diffrn_reflns_limit_k_min -10
_diffrn_reflns_limit_l_max 37
_diffrn_reflns_limit_l_min -35
_diffrn_reflns_number 19678
_diffrn_reflns_point_group_measured_fraction_full 0.994
_diffrn_reflns_point_group_measured_fraction_max 0.992
_diffrn_reflns_theta_full 53.594
_diffrn_reflns_theta_max 54.880
_diffrn_reflns_theta_min 4.760
_diffrn_source_current 3.57
_diffrn_source_power 0.2491146
_diffrn_source_voltage 69.78
_diffrn_standards_number 0
_exptl_absorpt_coefficient_mu 1.216
_exptl_absorpt_correction_T_max 0.7508
_exptl_absorpt_correction_T_min 0.5717
_exptl_absorpt_correction_type multi-scan
_exptl_absorpt_process_details
;
SADABS-2016/2 (Bruker,2016/2) was used for absorption correction.
wR2(int) was 0.1661 before and 0.0861 after correction.
The Ratio of minimum to maximum transmission is 0.7615.
The \l/2 correction factor is Not present.
;
_exptl_crystal_colour colourless
_exptl_crystal_colour_primary colourless
_exptl_crystal_density_diffrn 1.313
_exptl_crystal_description block
_exptl_crystal_F_000 752
_exptl_crystal_size_max 0.17
_exptl_crystal_size_mid 0.17
_exptl_crystal_size_min 0.05
_refine_diff_density_max 0.420
_refine_diff_density_min -0.474
_refine_diff_density_rms 0.152
_refine_ls_abs_structure_details
;
 Flack x determined using 1263 quotients [(I+)-(I-)]/[(I+)+(I-)]
 (Parsons, Flack and Wagner, Acta Cryst. B69 (2013) 249-259).
;
_refine_ls_abs_structure_Flack 0.058(14)
_refine_ls_extinction_method none
_refine_ls_goodness_of_fit_ref 1.125
_refine_ls_hydrogen_treatment constr
_refine_ls_matrix_type full
_refine_ls_number_parameters 219
_refine_ls_number_reflns 3371
_refine_ls_number_restraints 0
_refine_ls_restrained_S_all 1.125
_refine_ls_R_factor_all 0.0452
_refine_ls_R_factor_gt 0.0426
_refine_ls_shift/su_max 0.002
_refine_ls_shift/su_mean 0.000
_refine_ls_structure_factor_coef Fsqd
_refine_ls_weighting_details 'w=1/[\s^2^(Fo^2^)+(0.0625P)^2^+0.0705P] where P=(Fo^2^+2Fc^2^)/3'
_refine_ls_weighting_scheme calc
_refine_ls_wR_factor_gt 0.0975
_refine_ls_wR_factor_ref 0.0988
_reflns_Friedel_coverage 0.697
_reflns_Friedel_fraction_full 0.992
_reflns_Friedel_fraction_max 0.986
_reflns_number_gt 3196
_reflns_number_total 3371
_reflns_threshold_expression 'I > 2\s(I)'
_cod_data_source_file d5sc08731g2.cif
_cod_data_source_block 250507yw_frg_1
_cod_database_code 1576497
_shelx_shelxl_version_number 2018/3
_shelx_space_group_comment
;
The symmetry employed for this shelxl refinement is uniquely defined
by the following loop, which should always be used as a source of
symmetry information in preference to the above space-group names.
They are only intended as comments.
;
_shelx_estimated_absorpt_t_max 0.942
_shelx_estimated_absorpt_t_min 0.820
_olex2_refinement_description
;
1. Fixed Uiso
 At 1.2 times of:
  All C(H) groups, All C(H,H) groups
 At 1.5 times of:
  All C(H,H,H) groups
2.a Ternary CH refined with riding coordinates:
 C1(H1), C4(H4), C7(H7)
2.b Secondary CH2 refined with riding coordinates:
 C2(H2A,H2B), C5(H5A,H5B), C6(H6A,H6B), C9(H9A,H9B), C12(H12A,H12B), C13(H13A,
 H13B)
2.c Aromatic/amide H refined with riding coordinates:
 C15(H15), C16(H16), C18(H18), C19(H19)
2.d Idealised Me refined as rotating group:
 C10(H10A,H10B,H10C), C11(H11A,H11B,H11C)
;
_olex2_submission_special_instructions 'No special instructions were received'

loop_
_space_group_symop_operation_xyz
'x, y, z'
'-x+1/2, -y, z+1/2'
'-x, y+1/2, -z+1/2'
'x+1/2, -y+1/2, -z'

loop_
_atom_site_label
_atom_site_type_symbol
_atom_site_fract_x
_atom_site_fract_y
_atom_site_fract_z
_atom_site_U_iso_or_equiv
_atom_site_adp_type
_atom_site_occupancy
_atom_site_site_symmetry_order
_atom_site_calc_flag
_atom_site_refinement_flags_posn
_atom_site_refinement_flags_adp
_atom_site_refinement_flags_occupancy
_atom_site_disorder_assembly
_atom_site_disorder_group
S1 S 0.49176(8) 0.76925(6) 0.55198(2) 0.02151(18) Uani 1 1 d . . . . .
F1 F -0.0796(3) 0.9236(2) 0.68753(6) 0.0442(4) Uani 1 1 d . . . . .
O1 O 0.4774(3) 0.8893(2) 0.51550(6) 0.0303(4) Uani 1 1 d . . . . .
O2 O 0.6810(3) 0.5793(2) 0.67440(5) 0.0288(4) Uani 1 1 d . . . . .
O3 O 0.5007(3) 0.3954(2) 0.71172(5) 0.0325(4) Uani 1 1 d . . . . .
C1 C 0.4029(3) 0.5876(3) 0.53065(8) 0.0222(5) Uani 1 1 d . . . . .
H1 H 0.272931 0.591817 0.516991 0.027 Uiso 1 1 calc R U . . .
C2 C 0.5507(3) 0.4865(3) 0.50691(8) 0.0236(5) Uani 1 1 d . . . . .
H2A H 0.511493 0.433937 0.479198 0.028 Uiso 1 1 calc R U . . .
H2B H 0.685414 0.522809 0.507658 0.028 Uiso 1 1 calc R U . . .
C3 C 0.4647(3) 0.4263(3) 0.54897(8) 0.0216(5) Uani 1 1 d . . . . .
C4 C 0.5938(3) 0.4227(3) 0.58934(7) 0.0212(5) Uani 1 1 d . . . . .
H4 H 0.662087 0.527385 0.590608 0.025 Uiso 1 1 calc R U . . .
C5 C 0.7464(4) 0.2921(3) 0.58746(8) 0.0269(5) Uani 1 1 d . . . . .
H5A H 0.821699 0.302809 0.560055 0.032 Uiso 1 1 calc R U . . .
H5B H 0.684333 0.186008 0.587394 0.032 Uiso 1 1 calc R U . . .
C6 C 0.8789(4) 0.3065(4) 0.62731(8) 0.0305(6) Uani 1 1 d . . . . .
H6A H 0.948482 0.409161 0.625584 0.037 Uiso 1 1 calc R U . . .
H6B H 0.974734 0.219717 0.626169 0.037 Uiso 1 1 calc R U . . .
C7 C 0.7729(4) 0.2981(3) 0.67141(8) 0.0298(6) Uani 1 1 d . . . . .
H7 H 0.715232 0.189356 0.673993 0.036 Uiso 1 1 calc R U . . .
C8 C 0.6098(4) 0.4195(3) 0.67236(8) 0.0250(5) Uani 1 1 d . . . . .
C9 C 0.4801(4) 0.4057(3) 0.63216(7) 0.0239(5) Uani 1 1 d . . . . .
H9A H 0.380771 0.489792 0.633438 0.029 Uiso 1 1 calc R U . . .
H9B H 0.414889 0.300933 0.632539 0.029 Uiso 1 1 calc R U . . .
C10 C 0.3148(4) 0.2963(3) 0.54486(9) 0.0311(6) Uani 1 1 d . . . . .
H10A H 0.229227 0.300067 0.570348 0.047 Uiso 1 1 calc R U . . .
H10B H 0.377933 0.192017 0.543650 0.047 Uiso 1 1 calc R U . . .
H10C H 0.240567 0.312821 0.517913 0.047 Uiso 1 1 calc R U . . .
C11 C 0.9101(5) 0.3204(4) 0.70987(9) 0.0422(7) Uani 1 1 d . . . . .
H11A H 0.959614 0.429761 0.709714 0.063 Uiso 1 1 calc R U . . .
H11B H 1.016673 0.245169 0.707095 0.063 Uiso 1 1 calc R U . . .
H11C H 0.842238 0.300671 0.737537 0.063 Uiso 1 1 calc R U . . .
C12 C 0.6141(5) 0.6516(4) 0.71441(9) 0.0354(6) Uani 1 1 d . . . . .
H12A H 0.576010 0.763909 0.709533 0.043 Uiso 1 1 calc R U . . .
H12B H 0.713162 0.647518 0.737642 0.043 Uiso 1 1 calc R U . . .
C13 C 0.4443(5) 0.5501(4) 0.72625(9) 0.0364(7) Uani 1 1 d . . . . .
H13A H 0.420668 0.551389 0.758344 0.044 Uiso 1 1 calc R U . . .
H13B H 0.327652 0.586578 0.710783 0.044 Uiso 1 1 calc R U . . .
C14 C 0.3076(4) 0.8126(3) 0.59151(8) 0.0222(5) Uani 1 1 d . . . . .
C15 C 0.1161(4) 0.7727(3) 0.58584(8) 0.0289(6) Uani 1 1 d . . . . .
H15 H 0.075104 0.720725 0.559736 0.035 Uiso 1 1 calc R U . . .
C16 C -0.0144(4) 0.8096(3) 0.61862(9) 0.0330(6) Uani 1 1 d . . . . .
H16 H -0.145294 0.781257 0.615600 0.040 Uiso 1 1 calc R U . . .
C17 C 0.0492(4) 0.8883(3) 0.65577(8) 0.0301(6) Uani 1 1 d . . . . .
C18 C 0.2365(5) 0.9314(4) 0.66161(9) 0.0387(7) Uani 1 1 d . . . . .
H18 H 0.275794 0.986865 0.687308 0.046 Uiso 1 1 calc R U . . .
C19 C 0.3671(4) 0.8922(4) 0.62909(9) 0.0334(6) Uani 1 1 d . . . . .
H19 H 0.497994 0.919976 0.632547 0.040 Uiso 1 1 calc R U . . .

loop_
_atom_site_aniso_label
_atom_site_aniso_U_11
_atom_site_aniso_U_22
_atom_site_aniso_U_33
_atom_site_aniso_U_23
_atom_site_aniso_U_13
_atom_site_aniso_U_12
S1 0.0198(3) 0.0214(3) 0.0233(3) 0.0000(2) 0.0009(2) 0.0015(2)
F1 0.0468(10) 0.0522(10) 0.0336(9) -0.0070(8) 0.0163(7) 0.0072(9)
O1 0.0289(9) 0.0302(9) 0.0318(9) 0.0096(7) 0.0092(8) 0.0058(8)
O2 0.0406(10) 0.0266(9) 0.0193(8) -0.0032(7) 0.0049(7) -0.0030(8)
O3 0.0450(10) 0.0328(10) 0.0196(8) 0.0041(7) 0.0096(8) -0.0007(11)
C1 0.0220(11) 0.0240(12) 0.0206(11) -0.0034(9) -0.0018(9) 0.0007(10)
C2 0.0258(12) 0.0260(12) 0.0190(11) -0.0027(10) 0.0012(9) 0.0029(9)
C3 0.0234(11) 0.0208(10) 0.0206(11) -0.0030(9) 0.0008(9) 0.0002(9)
C4 0.0237(11) 0.0212(11) 0.0187(11) -0.0009(9) 0.0017(9) 0.0001(10)
C5 0.0303(12) 0.0289(13) 0.0217(11) 0.0013(10) 0.0022(9) 0.0085(11)
C6 0.0298(13) 0.0365(14) 0.0251(12) 0.0016(11) 0.0027(10) 0.0094(11)
C7 0.0356(13) 0.0309(14) 0.0230(12) 0.0043(10) -0.0005(11) 0.0047(11)
C8 0.0301(12) 0.0254(12) 0.0195(11) 0.0018(10) 0.0055(10) 0.0004(11)
C9 0.0253(11) 0.0256(12) 0.0210(11) 0.0003(9) 0.0042(10) 0.0016(11)
C10 0.0312(13) 0.0313(14) 0.0309(12) -0.0062(11) -0.0022(10) -0.0072(11)
C11 0.0455(16) 0.0525(18) 0.0284(14) 0.0006(13) -0.0092(12) 0.0090(16)
C12 0.0513(17) 0.0348(15) 0.0202(12) -0.0066(11) 0.0036(12) 0.0026(13)
C13 0.0473(16) 0.0390(16) 0.0229(12) -0.0011(11) 0.0078(11) 0.0062(13)
C14 0.0260(11) 0.0184(11) 0.0223(11) 0.0017(9) 0.0020(9) 0.0014(9)
C15 0.0282(12) 0.0335(14) 0.0250(12) -0.0048(11) 0.0009(10) -0.0031(11)
C16 0.0271(12) 0.0371(13) 0.0349(13) -0.0055(11) 0.0052(11) -0.0032(13)
C17 0.0367(14) 0.0305(13) 0.0232(12) 0.0005(10) 0.0085(10) 0.0091(11)
C18 0.0417(15) 0.0472(17) 0.0272(13) -0.0144(13) -0.0042(11) 0.0051(14)
C19 0.0281(12) 0.0402(16) 0.0320(13) -0.0092(12) -0.0037(11) 0.0007(12)

loop_
_atom_type_symbol
_atom_type_description
_atom_type_scat_dispersion_real
_atom_type_scat_dispersion_imag
_atom_type_scat_source
C C 0.0137 0.0067 'International Tables Vol C Tables 4.2.6.8 and 6.1.1.4'
H H 0.0000 0.0000 'International Tables Vol C Tables 4.2.6.8 and 6.1.1.4'
F F 0.0583 0.0400 'International Tables Vol C Tables 4.2.6.8 and 6.1.1.4'
O O 0.0389 0.0241 'International Tables Vol C Tables 4.2.6.8 and 6.1.1.4'
S S 0.2925 0.4295 'International Tables Vol C Tables 4.2.6.8 and 6.1.1.4'

loop_
_geom_angle_atom_site_label_1
_geom_angle_atom_site_label_2
_geom_angle_atom_site_label_3
_geom_angle
_geom_angle_site_symmetry_1
_geom_angle_site_symmetry_3
_geom_angle_publ_flag
O1 S1 C1 106.45(11) . . ?
O1 S1 C14 108.10(11) . . ?
C1 S1 C14 99.66(12) . . ?
C8 O2 C12 108.6(2) . . ?
C13 O3 C8 106.10(19) . . ?
S1 C1 H1 116.2 . . ?
C2 C1 S1 114.59(17) . . ?
C2 C1 H1 116.2 . . ?
C2 C1 C3 59.10(15) . . ?
C3 C1 S1 122.03(17) . . ?
C3 C1 H1 116.2 . . ?
C1 C2 H2A 117.7 . . ?
C1 C2 H2B 117.7 . . ?
H2A C2 H2B 114.8 . . ?
C3 C2 C1 60.66(16) . . ?
C3 C2 H2A 117.7 . . ?
C3 C2 H2B 117.7 . . ?
C2 C3 C1 60.24(16) . . ?
C2 C3 C4 117.14(19) . . ?
C2 C3 C10 116.6(2) . . ?
C4 C3 C1 118.7(2) . . ?
C10 C3 C1 114.3(2) . . ?
C10 C3 C4 117.5(2) . . ?
C3 C4 H4 107.2 . . ?
C3 C4 C5 113.40(19) . . ?
C3 C4 C9 112.29(19) . . ?
C5 C4 H4 107.2 . . ?
C5 C4 C9 109.10(19) . . ?
C9 C4 H4 107.2 . . ?
C4 C5 H5A 109.7 . . ?
C4 C5 H5B 109.7 . . ?
C4 C5 C6 109.6(2) . . ?
H5A C5 H5B 108.2 . . ?
C6 C5 H5A 109.7 . . ?
C6 C5 H5B 109.7 . . ?
C5 C6 H6A 108.9 . . ?
C5 C6 H6B 108.9 . . ?
C5 C6 C7 113.4(2) . . ?
H6A C6 H6B 107.7 . . ?
C7 C6 H6A 108.9 . . ?
C7 C6 H6B 108.9 . . ?
C6 C7 H7 107.8 . . ?
C8 C7 C6 110.3(2) . . ?
C8 C7 H7 107.8 . . ?
C11 C7 C6 111.2(2) . . ?
C11 C7 H7 107.8 . . ?
C11 C7 C8 111.9(2) . . ?
O2 C8 O3 106.33(19) . . ?
O2 C8 C7 111.4(2) . . ?
O2 C8 C9 108.2(2) . . ?
O3 C8 C7 108.6(2) . . ?
O3 C8 C9 110.0(2) . . ?
C9 C8 C7 112.2(2) . . ?
C4 C9 H9A 109.3 . . ?
C4 C9 H9B 109.3 . . ?
C8 C9 C4 111.43(19) . . ?
C8 C9 H9A 109.3 . . ?
C8 C9 H9B 109.3 . . ?
H9A C9 H9B 108.0 . . ?
C3 C10 H10A 109.5 . . ?
C3 C10 H10B 109.5 . . ?
C3 C10 H10C 109.5 . . ?
H10A C10 H10B 109.5 . . ?
H10A C10 H10C 109.5 . . ?
H10B C10 H10C 109.5 . . ?
C7 C11 H11A 109.5 . . ?
C7 C11 H11B 109.5 . . ?
C7 C11 H11C 109.5 . . ?
H11A C11 H11B 109.5 . . ?
H11A C11 H11C 109.5 . . ?
H11B C11 H11C 109.5 . . ?
O2 C12 H12A 111.2 . . ?
O2 C12 H12B 111.2 . . ?
O2 C12 C13 102.8(2) . . ?
H12A C12 H12B 109.1 . . ?
C13 C12 H12A 111.2 . . ?
C13 C12 H12B 111.2 . . ?
O3 C13 C12 102.8(2) . . ?
O3 C13 H13A 111.2 . . ?
O3 C13 H13B 111.2 . . ?
C12 C13 H13A 111.2 . . ?
C12 C13 H13B 111.2 . . ?
H13A C13 H13B 109.1 . . ?
C15 C14 S1 123.9(2) . . ?
C19 C14 S1 115.7(2) . . ?
C19 C14 C15 120.4(2) . . ?
C14 C15 H15 120.3 . . ?
C16 C15 C14 119.4(2) . . ?
C16 C15 H15 120.3 . . ?
C15 C16 H16 120.6 . . ?
C17 C16 C15 118.9(3) . . ?
C17 C16 H16 120.6 . . ?
F1 C17 C16 118.3(2) . . ?
F1 C17 C18 119.1(2) . . ?
C18 C17 C16 122.6(2) . . ?
C17 C18 H18 120.8 . . ?
C17 C18 C19 118.4(3) . . ?
C19 C18 H18 120.8 . . ?
C14 C19 H19 119.9 . . ?
C18 C19 C14 120.3(3) . . ?
C18 C19 H19 119.9 . . ?

loop_
_geom_bond_atom_site_label_1
_geom_bond_atom_site_label_2
_geom_bond_distance
_geom_bond_site_symmetry_2
_geom_bond_publ_flag
S1 O1 1.5014(18) . ?
S1 C1 1.768(2) . ?
S1 C14 1.799(2) . ?
F1 C17 1.353(3) . ?
O2 C8 1.430(3) . ?
O2 C12 1.438(3) . ?
O3 C8 1.434(3) . ?
O3 C13 1.426(3) . ?
C1 H1 1.0000 . ?
C1 C2 1.519(3) . ?
C1 C3 1.525(3) . ?
C2 H2A 0.9900 . ?
C2 H2B 0.9900 . ?
C2 C3 1.501(3) . ?
C3 C4 1.524(3) . ?
C3 C10 1.517(3) . ?
C4 H4 1.0000 . ?
C4 C5 1.530(3) . ?
C4 C9 1.532(3) . ?
C5 H5A 0.9900 . ?
C5 H5B 0.9900 . ?
C5 C6 1.530(3) . ?
C6 H6A 0.9900 . ?
C6 H6B 0.9900 . ?
C6 C7 1.534(3) . ?
C7 H7 1.0000 . ?
C7 C8 1.529(4) . ?
C7 C11 1.524(4) . ?
C8 C9 1.527(3) . ?
C9 H9A 0.9900 . ?
C9 H9B 0.9900 . ?
C10 H10A 0.9800 . ?
C10 H10B 0.9800 . ?
C10 H10C 0.9800 . ?
C11 H11A 0.9800 . ?
C11 H11B 0.9800 . ?
C11 H11C 0.9800 . ?
C12 H12A 0.9900 . ?
C12 H12B 0.9900 . ?
C12 C13 1.504(4) . ?
C13 H13A 0.9900 . ?
C13 H13B 0.9900 . ?
C14 C15 1.390(4) . ?
C14 C19 1.388(4) . ?
C15 H15 0.9500 . ?
C15 C16 1.387(4) . ?
C16 H16 0.9500 . ?
C16 C17 1.382(4) . ?
C17 C18 1.370(4) . ?
C18 H18 0.9500 . ?
C18 C19 1.386(4) . ?
C19 H19 0.9500 . ?

loop_
_geom_torsion_atom_site_label_1
_geom_torsion_atom_site_label_2
_geom_torsion_atom_site_label_3
_geom_torsion_atom_site_label_4
_geom_torsion
_geom_torsion_site_symmetry_1
_geom_torsion_site_symmetry_2
_geom_torsion_site_symmetry_3
_geom_torsion_site_symmetry_4
_geom_torsion_publ_flag
S1 C1 C2 C3 113.94(19) . . . . ?
S1 C1 C3 C2 -101.4(2) . . . . ?
S1 C1 C3 C4 5.2(3) . . . . ?
S1 C1 C3 C10 150.66(18) . . . . ?
S1 C14 C15 C16 179.1(2) . . . . ?
S1 C14 C19 C18 179.9(2) . . . . ?
F1 C17 C18 C19 179.0(3) . . . . ?
O1 S1 C1 C2 86.75(19) . . . . ?
O1 S1 C1 C3 154.42(18) . . . . ?
O1 S1 C14 C15 77.7(2) . . . . ?
O1 S1 C14 C19 -101.5(2) . . . . ?
O2 C8 C9 C4 67.1(2) . . . . ?
O2 C12 C13 O3 34.4(3) . . . . ?
O3 C8 C9 C4 -177.18(19) . . . . ?
C1 S1 C14 C15 -33.3(2) . . . . ?
C1 S1 C14 C19 147.5(2) . . . . ?
C1 C2 C3 C4 -109.1(2) . . . . ?
C1 C2 C3 C10 104.1(2) . . . . ?
C1 C3 C4 C5 -141.2(2) . . . . ?
C1 C3 C4 C9 94.5(3) . . . . ?
C2 C1 C3 C4 106.6(2) . . . . ?
C2 C1 C3 C10 -107.9(2) . . . . ?
C2 C3 C4 C5 -72.1(3) . . . . ?
C2 C3 C4 C9 163.7(2) . . . . ?
C3 C4 C5 C6 175.3(2) . . . . ?
C3 C4 C9 C8 -174.2(2) . . . . ?
C4 C5 C6 C7 57.1(3) . . . . ?
C5 C4 C9 C8 59.2(3) . . . . ?
C5 C6 C7 C8 -52.8(3) . . . . ?
C5 C6 C7 C11 -177.5(2) . . . . ?
C6 C7 C8 O2 -69.9(3) . . . . ?
C6 C7 C8 O3 173.3(2) . . . . ?
C6 C7 C8 C9 51.5(3) . . . . ?
C7 C8 C9 C4 -56.2(3) . . . . ?
C8 O2 C12 C13 -20.8(3) . . . . ?
C8 O3 C13 C12 -35.7(3) . . . . ?
C9 C4 C5 C6 -58.7(3) . . . . ?
C10 C3 C4 C5 74.4(3) . . . . ?
C10 C3 C4 C9 -49.8(3) . . . . ?
C11 C7 C8 O2 54.3(3) . . . . ?
C11 C7 C8 O3 -62.4(3) . . . . ?
C11 C7 C8 C9 175.8(2) . . . . ?
C12 O2 C8 O3 -0.5(3) . . . . ?
C12 O2 C8 C7 -118.7(2) . . . . ?
C12 O2 C8 C9 117.6(2) . . . . ?
C13 O3 C8 O2 23.3(3) . . . . ?
C13 O3 C8 C7 143.2(2) . . . . ?
C13 O3 C8 C9 -93.7(2) . . . . ?
C14 S1 C1 C2 -161.00(18) . . . . ?
C14 S1 C1 C3 -93.3(2) . . . . ?
C14 C15 C16 C17 1.4(4) . . . . ?
C15 C14 C19 C18 0.7(4) . . . . ?
C15 C16 C17 F1 -180.0(3) . . . . ?
C15 C16 C17 C18 -0.1(4) . . . . ?
C16 C17 C18 C19 -0.9(5) . . . . ?
C17 C18 C19 C14 0.6(5) . . . . ?
C19 C14 C15 C16 -1.7(4) . . . . ?
